data_2235464
loop_
_publ_author_name
'Li, Dong-Ying'
'Li, Guo-Ting'

_publ_section_title
;
 <i>catena</i>-Poly[[[diaqua[3-(pyridin-4-yl)benzoato-\k^2^<i>O</i>,<i>O</i>']gadolinium(III)]-bis[\m-3-(pyridin-4-yl)benzoato-\k^2^<i>O</i>:<i>O</i>']]
 monohydrate]
;
_journal_coeditor_code HB6834
_journal_issue 7
_journal_name_full 'Acta Crystallographica Section E'
_journal_page_first m928
_journal_page_last m929
_journal_paper_doi 10.1107/S1600536812026153
_journal_volume 68
_journal_year 2012
_chemical_formula_iupac '[Gd (C12 H8 N O2)3 (H2 O)2], H2 O'
_chemical_formula_moiety 'C36 H28 Gd N3 O8, H2 O'
_chemical_formula_sum 'C36 H30 Gd N3 O9'
_chemical_formula_weight 805.88
_chemical_name_systematic
;
<i>catena</i>-Poly[[[diaqua[3-(pyridin-4-yl)benzoato-
\k^2^<i>O</i>,<i>O</i>']gadolinium(III)]-bis[\m-3-(pyridin-4-yl)benzoato-
\k^2^<i>O</i>:<i>O</i>']] monohydrate]
;
_space_group_IT_number 2
_symmetry_cell_setting triclinic
_symmetry_space_group_name_Hall '-P 1'
_symmetry_space_group_name_H-M 'P -1'
_atom_sites_solution_hydrogens geom
_atom_sites_solution_primary direct
_atom_sites_solution_secondary difmap
_audit_creation_method SHELXL-97
_cell_angle_alpha 118.019(5)
_cell_angle_beta 104.240(5)
_cell_angle_gamma 90.089(4)
_cell_formula_units_Z 2
_cell_length_a 9.7252(5)
_cell_length_b 13.9535(6)
_cell_length_c 14.0829(8)
_cell_measurement_reflns_used 8413
_cell_measurement_temperature 293(2)
_cell_measurement_theta_max 26.32
_cell_measurement_theta_min 2.90
_cell_volume 1619.84(17)
_computing_cell_refinement 'SAINT (Siemens, 1996)'
_computing_data_collection 'SMART (Siemens, 1996)'
_computing_data_reduction 'SAINT (Siemens, 1996)'
_computing_molecular_graphics 'SHELXTL (Sheldrick, 2008)'
_computing_publication_material 'SHELXL97 (Sheldrick, 2008)'
_computing_structure_refinement 'SHELXL97 (Sheldrick, 2008)'
_computing_structure_solution 'SHELXS97 (Sheldrick, 2008)'
_diffrn_ambient_temperature 293(2)
_diffrn_measured_fraction_theta_full 0.999
_diffrn_measured_fraction_theta_max 0.999
_diffrn_measurement_device_type 'Siemens SMART CCD'
_diffrn_measurement_method '\w scan'
_diffrn_radiation_monochromator graphite
_diffrn_radiation_source 'fine-focus sealed tube'
_diffrn_radiation_type MoK\a
_diffrn_radiation_wavelength 0.71073
_diffrn_reflns_av_R_equivalents 0.0231
_diffrn_reflns_av_sigmaI/netI 0.0334
_diffrn_reflns_limit_h_max 11
_diffrn_reflns_limit_h_min -11
_diffrn_reflns_limit_k_max 16
_diffrn_reflns_limit_k_min -16
_diffrn_reflns_limit_l_max 15
_diffrn_reflns_limit_l_min -16
_diffrn_reflns_number 12338
_diffrn_reflns_theta_full 25.00
_diffrn_reflns_theta_max 25.00
_diffrn_reflns_theta_min 2.91
_exptl_absorpt_coefficient_mu 2.109
_exptl_absorpt_correction_T_max 1.000
_exptl_absorpt_correction_T_min 0.970
_exptl_absorpt_correction_type multi-scan
_exptl_absorpt_process_details '(SADABS; Sheldrick, 1996)'
_exptl_crystal_colour colourless
_exptl_crystal_density_diffrn 1.652
_exptl_crystal_density_method 'not measured'
_exptl_crystal_description block
_exptl_crystal_F_000 806
_exptl_crystal_size_max 0.35
_exptl_crystal_size_mid 0.21
_exptl_crystal_size_min 0.18
_refine_diff_density_max 0.854
_refine_diff_density_min -0.664
_refine_ls_extinction_method none
_refine_ls_goodness_of_fit_ref 1.047
_refine_ls_hydrogen_treatment mixed
_refine_ls_matrix_type full
_refine_ls_number_parameters 460
_refine_ls_number_reflns 5702
_refine_ls_number_restraints 2
_refine_ls_restrained_S_all 1.047
_refine_ls_R_factor_all 0.0324
_refine_ls_R_factor_gt 0.0247
_refine_ls_shift/su_max 0.001
_refine_ls_shift/su_mean 0.000
_refine_ls_structure_factor_coef Fsqd
_refine_ls_weighting_details 'calc w=1/[\s^2^(Fo^2^)+(0.0298P)^2^+0.5641P] where P=(Fo^2^+2Fc^2^)/3'
_refine_ls_weighting_scheme calc
_refine_ls_wR_factor_gt 0.0578
_refine_ls_wR_factor_ref 0.0613
_reflns_number_gt 4844
_reflns_number_total 5702
_reflns_threshold_expression I>2\s(I)
_cod_data_source_file hb6834.cif
_cod_data_source_block I
_cod_original_cell_volume 1619.84(14)
_cod_database_code 2235464
_cod_database_fobs_code 2235464

loop_
_symmetry_equiv_pos_as_xyz
'x, y, z'
'-x, -y, -z'

loop_
_atom_site_type_symbol
_atom_site_label
_atom_site_fract_x
_atom_site_fract_y
_atom_site_fract_z
_atom_site_U_iso_or_equiv
_atom_site_adp_type
_atom_site_calc_flag
_atom_site_refinement_flags
_atom_site_occupancy
_atom_site_symmetry_multiplicity
Gd Gd1 0.252518(15) -0.002199(12) 0.002647(12) 0.01875(6) Uani d . 1 1
O O1 0.2075(2) 0.17870(18) 0.15035(19) 0.0298(5) Uani d . 1 1
O O2 0.3835(2) 0.18197(17) 0.07980(19) 0.0290(5) Uani d . 1 1
O O3 0.4213(2) 0.03112(19) 0.17419(19) 0.0307(5) Uani d . 1 1
O O4 0.6183(2) 0.02697(19) 0.12145(18) 0.0284(5) Uani d . 1 1
O O5 -0.0958(2) 0.04584(19) -0.0786(2) 0.0310(5) Uani d . 1 1
O O6 0.1155(2) 0.08726(18) -0.0915(2) 0.0295(5) Uani d . 1 1
O O7 0.0774(2) -0.1512(2) -0.1568(2) 0.0312(6) Uani d . 1 1
O O8 0.3516(3) -0.17299(19) -0.0343(2) 0.0333(6) Uani d . 1 1
O O9 0.3749(6) 0.2281(5) -0.1164(5) 0.1291(19) Uani d D 1 1
N N1 0.1269(4) 0.6874(3) 0.6483(3) 0.0487(9) Uani d . 1 1
N N2 1.3290(4) 0.2014(3) 0.5396(4) 0.0674(11) Uani d . 1 1
N N3 0.2287(4) 0.6204(3) -0.0892(3) 0.0560(10) Uani d . 1 1
C C1 0.3436(3) 0.3525(3) 0.2204(3) 0.0268(7) Uani d . 1 1
C C2 0.2774(3) 0.4068(3) 0.3048(3) 0.0285(7) Uani d . 1 1
H H2 0.2038 0.3674 0.3114 0.034 Uiso calc R 1 1
C C3 0.3178(4) 0.5181(3) 0.3797(3) 0.0320(8) Uani d . 1 1
C C4 0.4266(4) 0.5753(3) 0.3694(3) 0.0384(9) Uani d . 1 1
H H4 0.4578 0.6507 0.4217 0.046 Uiso calc R 1 1
C C5 0.4884(4) 0.5218(3) 0.2832(3) 0.0441(10) Uani d . 1 1
H H5 0.5597 0.5613 0.2746 0.053 Uiso calc R 1 1
C C6 0.4478(4) 0.4114(3) 0.2092(3) 0.0349(8) Uani d . 1 1
H H6 0.4914 0.3755 0.1503 0.042 Uiso calc R 1 1
C C7 0.2509(4) 0.5773(3) 0.4722(3) 0.0343(8) Uani d . 1 1
C C8 0.3328(5) 0.6354(3) 0.5820(3) 0.0514(11) Uani d . 1 1
H H8 0.4341 0.6393 0.5998 0.062 Uiso calc R 1 1
C C9 0.2673(5) 0.6879(4) 0.6658(4) 0.0609(13) Uani d . 1 1
H H9 0.3263 0.7268 0.7408 0.073 Uiso calc R 1 1
C C10 0.0485(5) 0.6331(3) 0.5419(4) 0.0509(11) Uani d . 1 1
H H10 -0.0522 0.6332 0.5267 0.061 Uiso calc R 1 1
C C11 0.1031(4) 0.5768(3) 0.4523(3) 0.0444(10) Uani d . 1 1
H H11 0.0413 0.5384 0.3782 0.053 Uiso calc R 1 1
C C12 0.3088(3) 0.2315(3) 0.1464(3) 0.0246(7) Uani d . 1 1
C C13 0.6422(3) 0.0531(3) 0.3047(3) 0.0264(7) Uani d . 1 1
C C14 0.7906(3) 0.0751(3) 0.3354(3) 0.0276(7) Uani d . 1 1
H H14 0.8363 0.0731 0.2823 0.033 Uiso calc R 1 1
C C15 0.8737(3) 0.0999(3) 0.4416(3) 0.0299(8) Uani d . 1 1
C C16 0.8041(4) 0.0999(4) 0.5168(3) 0.0477(11) Uani d . 1 1
H H16 0.8584 0.1169 0.5901 0.057 Uiso calc R 1 1
C C17 0.6570(4) 0.0754(4) 0.4861(3) 0.0563(12) Uani d . 1 1
H H17 0.6113 0.0735 0.5377 0.068 Uiso calc R 1 1
C C18 0.5758(4) 0.0535(3) 0.3811(3) 0.0404(9) Uani d . 1 1
H H18 0.4744 0.0387 0.3614 0.048 Uiso calc R 1 1
C C19 1.0316(4) 0.1321(3) 0.4756(3) 0.0341(8) Uani d . 1 1
C C20 1.1051(4) 0.1240(3) 0.3992(4) 0.0446(10) Uani d . 1 1
H H20 1.0552 0.0931 0.3220 0.053 Uiso calc R 1 1
C C21 1.2497(4) 0.1605(4) 0.4350(4) 0.0548(11) Uani d . 1 1
H H21 1.2952 0.1559 0.3808 0.066 Uiso calc R 1 1
C C22 1.2615(5) 0.2065(4) 0.6113(4) 0.0720(15) Uani d . 1 1
H H22 1.3162 0.2343 0.6871 0.086 Uiso calc R 1 1
C C23 1.1152(4) 0.1742(4) 0.5848(4) 0.0566(12) Uani d . 1 1
H H23 1.0733 0.1812 0.6416 0.068 Uiso calc R 1 1
C C24 0.5544(3) 0.0352(3) 0.1922(3) 0.0236(7) Uani d . 1 1
C C25 -0.0766(3) 0.1751(3) -0.1399(3) 0.0234(7) Uani d . 1 1
C C26 0.0122(3) 0.2600(3) -0.1274(3) 0.0268(7) Uani d . 1 1
H H26 0.1128 0.2649 -0.0993 0.032 Uiso calc R 1 1
C C27 -0.0424(4) 0.3386(3) -0.1553(3) 0.0314(8) Uani d . 1 1
C C28 -0.1895(4) 0.3258(3) -0.2000(4) 0.0465(10) Uani d . 1 1
H H28 -0.2296 0.3774 -0.2209 0.056 Uiso calc R 1 1
C C29 -0.2787(4) 0.2405(3) -0.2148(4) 0.0463(10) Uani d . 1 1
H H29 -0.3789 0.2332 -0.2466 0.056 Uiso calc R 1 1
C C30 -0.2230(4) 0.1656(3) -0.1837(3) 0.0316(8) Uani d . 1 1
H H30 -0.2848 0.1077 -0.1922 0.038 Uiso calc R 1 1
C C31 0.0522(4) 0.4346(3) -0.1337(3) 0.0349(8) Uani d . 1 1
C C32 -0.0024(5) 0.5242(3) -0.1383(3) 0.0491(11) Uani d . 1 1
H H32 -0.1030 0.5246 -0.1565 0.059 Uiso calc R 1 1
C C33 0.0871(6) 0.6126(3) -0.1170(4) 0.0559(12) Uani d . 1 1
H H33 0.0448 0.6718 -0.1224 0.067 Uiso calc R 1 1
C C34 0.2818(5) 0.5352(4) -0.0836(5) 0.0685(14) Uani d . 1 1
H H34 0.3830 0.5385 -0.0628 0.082 Uiso calc R 1 1
C C35 0.2005(5) 0.4419(3) -0.1060(4) 0.0586(13) Uani d . 1 1
H H35 0.2459 0.3830 -0.1024 0.070 Uiso calc R 1 1
C C36 -0.0144(3) 0.0968(2) -0.1011(2) 0.0203(7) Uani d . 1 1
H H7A 0.004(4) -0.156(3) -0.158(3) 0.030 Uiso d . 1 1
H H8A 0.318(4) -0.235(3) -0.047(3) 0.030 Uiso d . 1 1
H H7B 0.088(3) -0.207(3) -0.219(3) 0.030 Uiso d . 1 1
H H8B 0.422(4) -0.181(3) -0.048(3) 0.030 Uiso d . 1 1
H H9B 0.450(3) 0.198(3) -0.132(3) 0.030 Uiso d D 1 1
H H9A 0.359(4) 0.189(3) -0.087(3) 0.030 Uiso d D 1 1

loop_
_atom_site_aniso_label
_atom_site_aniso_U_11
_atom_site_aniso_U_22
_atom_site_aniso_U_33
_atom_site_aniso_U_12
_atom_site_aniso_U_13
_atom_site_aniso_U_23
Gd1 0.01859(9) 0.01705(9) 0.02183(9) 0.00224(6) 0.00914(6) 0.00871(7)
O1 0.0271(12) 0.0209(12) 0.0364(14) 0.0000(10) 0.0167(11) 0.0063(11)
O2 0.0239(12) 0.0224(12) 0.0353(14) 0.0021(10) 0.0154(11) 0.0065(11)
O3 0.0215(12) 0.0426(15) 0.0293(13) 0.0027(10) 0.0080(10) 0.0181(12)
O4 0.0270(12) 0.0393(14) 0.0239(12) 0.0062(10) 0.0126(10) 0.0164(11)
O5 0.0294(13) 0.0361(14) 0.0416(15) 0.0049(11) 0.0149(11) 0.0274(13)
O6 0.0198(12) 0.0311(14) 0.0434(15) 0.0055(10) 0.0073(11) 0.0234(12)
O7 0.0210(13) 0.0284(14) 0.0306(14) 0.0001(11) 0.0099(12) 0.0023(11)
O8 0.0273(14) 0.0206(13) 0.0557(17) 0.0068(11) 0.0211(13) 0.0170(13)
O9 0.155(5) 0.143(5) 0.166(5) 0.077(4) 0.082(4) 0.117(4)
N1 0.067(3) 0.035(2) 0.044(2) 0.0145(18) 0.029(2) 0.0121(17)
N2 0.037(2) 0.074(3) 0.074(3) -0.008(2) 0.010(2) 0.025(2)
N3 0.078(3) 0.032(2) 0.068(3) -0.0022(19) 0.033(2) 0.0253(19)
C1 0.0235(17) 0.0210(18) 0.0311(19) 0.0030(14) 0.0040(15) 0.0107(15)
C2 0.0273(18) 0.0241(18) 0.0302(19) 0.0036(14) 0.0093(15) 0.0096(16)
C3 0.0324(19) 0.0254(19) 0.032(2) 0.0078(15) 0.0069(16) 0.0101(16)
C4 0.046(2) 0.0195(19) 0.037(2) -0.0030(16) 0.0090(18) 0.0049(17)
C5 0.047(2) 0.028(2) 0.055(3) -0.0019(17) 0.022(2) 0.014(2)
C6 0.037(2) 0.0244(19) 0.042(2) 0.0016(16) 0.0195(18) 0.0117(17)
C7 0.043(2) 0.0203(18) 0.033(2) 0.0084(16) 0.0128(17) 0.0071(16)
C8 0.052(3) 0.050(3) 0.036(2) 0.022(2) 0.012(2) 0.008(2)
C9 0.081(4) 0.050(3) 0.035(2) 0.022(3) 0.013(2) 0.009(2)
C10 0.053(3) 0.036(2) 0.058(3) 0.009(2) 0.029(2) 0.012(2)
C11 0.045(2) 0.034(2) 0.039(2) -0.0008(18) 0.0153(19) 0.0045(18)
C12 0.0183(16) 0.0211(17) 0.0310(19) 0.0031(13) 0.0070(14) 0.0098(15)
C13 0.0256(18) 0.0285(19) 0.0255(18) 0.0029(14) 0.0093(15) 0.0124(15)
C14 0.0267(18) 0.0315(19) 0.0283(19) 0.0052(15) 0.0116(15) 0.0156(16)
C15 0.0251(18) 0.033(2) 0.0283(19) 0.0023(15) 0.0048(15) 0.0136(16)
C16 0.040(2) 0.077(3) 0.032(2) -0.002(2) 0.0036(18) 0.033(2)
C17 0.039(2) 0.103(4) 0.037(2) -0.003(2) 0.0124(19) 0.041(3)
C18 0.0252(19) 0.067(3) 0.032(2) -0.0013(18) 0.0079(16) 0.026(2)
C19 0.0296(19) 0.033(2) 0.036(2) 0.0032(16) 0.0070(17) 0.0143(17)
C20 0.027(2) 0.055(3) 0.050(3) 0.0052(18) 0.0067(18) 0.026(2)
C21 0.034(2) 0.067(3) 0.066(3) 0.006(2) 0.016(2) 0.034(3)
C22 0.040(3) 0.086(4) 0.051(3) -0.009(3) -0.011(2) 0.014(3)
C23 0.037(2) 0.079(3) 0.037(2) -0.004(2) 0.0046(19) 0.017(2)
C24 0.0217(17) 0.0223(17) 0.0269(18) 0.0034(13) 0.0084(14) 0.0112(15)
C25 0.0238(17) 0.0247(18) 0.0242(17) 0.0043(14) 0.0076(14) 0.0134(15)
C26 0.0243(17) 0.0266(18) 0.0304(19) 0.0049(14) 0.0065(15) 0.0151(16)
C27 0.038(2) 0.0240(19) 0.036(2) 0.0067(15) 0.0121(17) 0.0170(17)
C28 0.043(2) 0.045(3) 0.064(3) 0.0128(19) 0.008(2) 0.039(2)
C29 0.025(2) 0.053(3) 0.069(3) 0.0071(18) 0.0040(19) 0.041(2)
C30 0.0281(19) 0.032(2) 0.037(2) 0.0001(15) 0.0078(16) 0.0185(17)
C31 0.050(2) 0.028(2) 0.035(2) 0.0037(17) 0.0189(18) 0.0182(17)
C32 0.060(3) 0.037(2) 0.057(3) 0.003(2) 0.010(2) 0.031(2)
C33 0.095(4) 0.031(2) 0.051(3) 0.007(2) 0.021(3) 0.027(2)
C34 0.059(3) 0.048(3) 0.112(4) 0.001(2) 0.036(3) 0.044(3)
C35 0.055(3) 0.041(3) 0.101(4) 0.010(2) 0.033(3) 0.046(3)
C36 0.0264(18) 0.0155(16) 0.0164(16) -0.0001(13) 0.0068(13) 0.0054(13)

loop_
_atom_type_symbol
_atom_type_description
_atom_type_scat_dispersion_real
_atom_type_scat_dispersion_imag
_atom_type_scat_source
C C 0.0033 0.0016 'International Tables Vol C Tables 4.2.6.8 and 6.1.1.4'
H H 0.0000 0.0000 'International Tables Vol C Tables 4.2.6.8 and 6.1.1.4'
N N 0.0061 0.0033 'International Tables Vol C Tables 4.2.6.8 and 6.1.1.4'
O O 0.0106 0.0060 'International Tables Vol C Tables 4.2.6.8 and 6.1.1.4'
Gd Gd -0.1653 3.9035 'International Tables Vol C Tables 4.2.6.8 and 6.1.1.4'

loop_
_geom_angle_atom_site_label_1
_geom_angle_atom_site_label_2
_geom_angle_atom_site_label_3
_geom_angle_site_symmetry_1
_geom_angle_site_symmetry_3
_geom_angle
_geom_angle_publ_flag
O5 Gd1 O4 2 2_655 158.30(9) n
O5 Gd1 O3 2 . 82.32(8) n
O4 Gd1 O3 2_655 . 106.79(7) n
O5 Gd1 O6 2 . 103.62(7) n
O4 Gd1 O6 2_655 . 81.10(7) n
O3 Gd1 O6 . . 143.19(8) n
O5 Gd1 O8 2 . 89.77(8) n
O4 Gd1 O8 2_655 . 74.67(8) n
O3 Gd1 O8 . . 73.33(9) n
O6 Gd1 O8 . . 141.74(9) n
O5 Gd1 O7 2 . 74.87(9) n
O4 Gd1 O7 2_655 . 85.95(8) n
O3 Gd1 O7 . . 138.81(8) n
O6 Gd1 O7 . . 76.44(8) n
O8 Gd1 O7 . . 72.76(9) n
O5 Gd1 O2 2 . 125.02(8) n
O4 Gd1 O2 2_655 . 76.66(8) n
O3 Gd1 O2 . . 74.77(8) n
O6 Gd1 O2 . . 72.28(8) n
O8 Gd1 O2 . . 127.98(8) n
O7 Gd1 O2 . . 146.07(9) n
O5 Gd1 O1 2 . 74.17(8) n
O4 Gd1 O1 2_655 . 126.86(7) n
O3 Gd1 O1 . . 74.94(8) n
O6 Gd1 O1 . . 72.06(8) n
O8 Gd1 O1 . . 146.02(9) n
O7 Gd1 O1 . . 128.36(7) n
O2 Gd1 O1 . . 51.95(7) n
C12 O1 Gd1 . . 92.62(18) ?
C12 O2 Gd1 . . 95.27(18) ?
C24 O3 Gd1 . . 126.2(2) ?
C24 O4 Gd1 . 2_655 174.8(2) ?
C36 O5 Gd1 . 2 163.6(2) ?
C36 O6 Gd1 . . 125.31(18) ?
Gd1 O7 H7A . . 121(3) ?
Gd1 O7 H7B . . 131(2) ?
H7A O7 H7B . . 108(4) ?
Gd1 O8 H8A . . 134(2) ?
Gd1 O8 H8B . . 120(3) ?
H8A O8 H8B . . 105(3) ?
H9B O9 H9A . . 93(3) ?
C9 N1 C10 . . 115.9(4) ?
C22 N2 C21 . . 115.7(4) ?
C33 N3 C34 . . 115.4(4) ?
C6 C1 C2 . . 119.2(3) ?
C6 C1 C12 . . 120.2(3) ?
C2 C1 C12 . . 120.6(3) ?
C1 C2 C3 . . 120.7(3) ?
C1 C2 H2 . . 119.6 ?
C3 C2 H2 . . 119.6 ?
C2 C3 C4 . . 119.2(3) ?
C2 C3 C7 . . 121.6(3) ?
C4 C3 C7 . . 119.2(3) ?
C5 C4 C3 . . 119.8(3) ?
C5 C4 H4 . . 120.1 ?
C3 C4 H4 . . 120.1 ?
C6 C5 C4 . . 120.7(3) ?
C6 C5 H5 . . 119.7 ?
C4 C5 H5 . . 119.7 ?
C5 C6 C1 . . 120.4(3) ?
C5 C6 H6 . . 119.8 ?
C1 C6 H6 . . 119.8 ?
C8 C7 C11 . . 116.9(3) ?
C8 C7 C3 . . 121.2(3) ?
C11 C7 C3 . . 121.8(3) ?
C9 C8 C7 . . 119.7(4) ?
C9 C8 H8 . . 120.1 ?
C7 C8 H8 . . 120.1 ?
N1 C9 C8 . . 124.1(4) ?
N1 C9 H9 . . 118.0 ?
C8 C9 H9 . . 118.0 ?
N1 C10 C11 . . 124.5(4) ?
N1 C10 H10 . . 117.7 ?
C11 C10 H10 . . 117.7 ?
C10 C11 C7 . . 118.8(4) ?
C10 C11 H11 . . 120.6 ?
C7 C11 H11 . . 120.6 ?
O1 C12 O2 . . 120.2(3) ?
O1 C12 C1 . . 120.5(3) ?
O2 C12 C1 . . 119.3(3) ?
O1 C12 Gd1 . . 61.50(16) ?
O2 C12 Gd1 . . 58.66(16) ?
C1 C12 Gd1 . . 177.8(2) ?
C18 C13 C14 . . 119.1(3) ?
C18 C13 C24 . . 120.3(3) ?
C14 C13 C24 . . 120.5(3) ?
C15 C14 C13 . . 121.8(3) ?
C15 C14 H14 . . 119.1 ?
C13 C14 H14 . . 119.1 ?
C14 C15 C16 . . 117.9(3) ?
C14 C15 C19 . . 120.8(3) ?
C16 C15 C19 . . 121.2(3) ?
C17 C16 C15 . . 120.7(3) ?
C17 C16 H16 . . 119.6 ?
C15 C16 H16 . . 119.6 ?
C18 C17 C16 . . 120.5(4) ?
C18 C17 H17 . . 119.7 ?
C16 C17 H17 . . 119.7 ?
C17 C18 C13 . . 119.9(3) ?
C17 C18 H18 . . 120.1 ?
C13 C18 H18 . . 120.1 ?
C23 C19 C20 . . 115.1(3) ?
C23 C19 C15 . . 122.8(3) ?
C20 C19 C15 . . 122.1(3) ?
C21 C20 C19 . . 120.4(4) ?
C21 C20 H20 . . 119.8 ?
C19 C20 H20 . . 119.8 ?
N2 C21 C20 . . 124.2(4) ?
N2 C21 H21 . . 117.9 ?
C20 C21 H21 . . 117.9 ?
N2 C22 C23 . . 124.8(4) ?
N2 C22 H22 . . 117.6 ?
C23 C22 H22 . . 117.6 ?
C19 C23 C22 . . 119.7(4) ?
C19 C23 H23 . . 120.2 ?
C22 C23 H23 . . 120.2 ?
O3 C24 O4 . . 123.2(3) ?
O3 C24 C13 . . 118.2(3) ?
O4 C24 C13 . . 118.5(3) ?
C26 C25 C30 . . 119.6(3) ?
C26 C25 C36 . . 119.8(3) ?
C30 C25 C36 . . 120.5(3) ?
C25 C26 C27 . . 121.5(3) ?
C25 C26 H26 . . 119.3 ?
C27 C26 H26 . . 119.3 ?
C28 C27 C26 . . 117.2(3) ?
C28 C27 C31 . . 121.4(3) ?
C26 C27 C31 . . 121.4(3) ?
C29 C28 C27 . . 121.9(3) ?
C29 C28 H28 . . 119.1 ?
C27 C28 H28 . . 119.1 ?
C28 C29 C30 . . 120.0(3) ?
C28 C29 H29 . . 120.0 ?
C30 C29 H29 . . 120.0 ?
C29 C30 C25 . . 119.8(3) ?
C29 C30 H30 . . 120.1 ?
C25 C30 H30 . . 120.1 ?
C32 C31 C35 . . 115.2(3) ?
C32 C31 C27 . . 121.8(3) ?
C35 C31 C27 . . 123.0(3) ?
C33 C32 C31 . . 120.9(4) ?
C33 C32 H32 . . 119.5 ?
C31 C32 H32 . . 119.5 ?
N3 C33 C32 . . 124.0(4) ?
N3 C33 H33 . . 118.0 ?
C32 C33 H33 . . 118.0 ?
N3 C34 C35 . . 124.7(4) ?
N3 C34 H34 . . 117.7 ?
C35 C34 H34 . . 117.7 ?
C34 C35 C31 . . 119.7(4) ?
C34 C35 H35 . . 120.1 ?
C31 C35 H35 . . 120.1 ?
O6 C36 O5 . . 123.6(3) ?
O6 C36 C25 . . 118.6(3) ?
O5 C36 C25 . . 117.8(3) ?

loop_
_geom_bond_atom_site_label_1
_geom_bond_atom_site_label_2
_geom_bond_site_symmetry_2
_geom_bond_distance
_geom_bond_publ_flag
Gd1 O5 2 2.290(2) yes
Gd1 O4 2_655 2.295(2) yes
Gd1 O3 . 2.395(2) yes
Gd1 O6 . 2.405(2) yes
Gd1 O8 . 2.443(2) yes
Gd1 O7 . 2.447(2) yes
Gd1 O2 . 2.468(2) yes
Gd1 O1 . 2.532(2) yes
O1 C12 . 1.257(4) ?
O2 C12 . 1.270(4) ?
O3 C24 . 1.252(3) ?
O4 C24 . 1.261(3) ?
O4 Gd1 2_655 2.295(2) ?
O5 C36 . 1.252(3) ?
O5 Gd1 2 2.290(2) ?
O6 C36 . 1.251(3) ?
O7 H7A . 0.71(3) ?
O7 H7B . 0.89(4) ?
O8 H8A . 0.84(4) ?
O8 H8B . 0.75(3) ?
O9 H9B . 0.872(10) ?
O9 H9A . 0.868(10) ?
N1 C9 . 1.325(5) ?
N1 C10 . 1.331(5) ?
N2 C22 . 1.310(6) ?
N2 C21 . 1.320(6) ?
N3 C33 . 1.325(6) ?
N3 C34 . 1.325(5) ?
C1 C6 . 1.387(4) ?
C1 C2 . 1.390(4) ?
C1 C12 . 1.490(4) ?
C2 C3 . 1.391(5) ?
C2 H2 . 0.9500 ?
C3 C4 . 1.398(5) ?
C3 C7 . 1.488(5) ?
C4 C5 . 1.380(5) ?
C4 H4 . 0.9500 ?
C5 C6 . 1.379(5) ?
C5 H5 . 0.9500 ?
C6 H6 . 0.9500 ?
C7 C8 . 1.377(5) ?
C7 C11 . 1.394(5) ?
C8 C9 . 1.376(5) ?
C8 H8 . 0.9500 ?
C9 H9 . 0.9500 ?
C10 C11 . 1.375(5) ?
C10 H10 . 0.9500 ?
C11 H11 . 0.9500 ?
C13 C18 . 1.382(4) ?
C13 C14 . 1.389(4) ?
C13 C24 . 1.505(4) ?
C14 C15 . 1.388(4) ?
C14 H14 . 0.9500 ?
C15 C16 . 1.390(5) ?
C15 C19 . 1.491(5) ?
C16 C17 . 1.381(5) ?
C16 H16 . 0.9500 ?
C17 C18 . 1.379(5) ?
C17 H17 . 0.9500 ?
C18 H18 . 0.9500 ?
C19 C23 . 1.380(5) ?
C19 C20 . 1.395(5) ?
C20 C21 . 1.378(5) ?
C20 H20 . 0.9500 ?
C21 H21 . 0.9500 ?
C22 C23 . 1.394(6) ?
C22 H22 . 0.9500 ?
C23 H23 . 0.9500 ?
C25 C26 . 1.381(4) ?
C25 C30 . 1.384(4) ?
C25 C36 . 1.502(4) ?
C26 C27 . 1.394(4) ?
C26 H26 . 0.9500 ?
C27 C28 . 1.387(5) ?
C27 C31 . 1.486(5) ?
C28 C29 . 1.373(5) ?
C28 H28 . 0.9500 ?
C29 C30 . 1.376(5) ?
C29 H29 . 0.9500 ?
C30 H30 . 0.9500 ?
C31 C32 . 1.382(5) ?
C31 C35 . 1.389(5) ?
C32 C33 . 1.374(6) ?
C32 H32 . 0.9500 ?
C33 H33 . 0.9500 ?
C34 C35 . 1.381(5) ?
C34 H34 . 0.9500 ?
C35 H35 . 0.9500 ?

loop_
_geom_hbond_atom_site_label_D
_geom_hbond_atom_site_label_H
_geom_hbond_atom_site_label_A
_geom_hbond_site_symmetry_A
_geom_hbond_distance_DH
_geom_hbond_distance_HA
_geom_hbond_distance_DA
_geom_hbond_angle_DHA
O7 H7A O1 2 0.71(3) 2.12(3) 2.826(3) 173(4)
O7 H7B N1 1_544 0.89(4) 1.89(4) 2.772(4) 173(3)
O8 H8B O2 2_655 0.75(3) 2.05(3) 2.793(3) 173(4)
O8 H8A N3 1_545 0.84(4) 1.95(4) 2.789(4) 175(3)
